data_4076655
loop_
_publ_author_name
'Takenaka, Kazuhiro'
'Obora, Yasushi'
'Jiang, Li Hong'
'Tsuji, Yasushi'

_publ_section_title
;
 Platinum(II) and Palladium(II) Complexes of
 Bis(diphenylphosphino)calix[4]arene Tetrabenzyl Ether:&#x00A0; Fluxional
 Behavior Caused by Two Motions
;
_journal_issue 6
_journal_name_full Organometallics
_journal_page_first 1158
_journal_paper_doi 10.1021/om010882q
_journal_volume 21
_journal_year 2002
_chemical_formula_moiety 'C164 H146 Cl4 O11 P4 Pd2 '
_chemical_formula_sum 'C164 H146 Cl4 O11 P4 Pd2'
_chemical_formula_weight 2771.46
_space_group_IT_number 2
_symmetry_cell_setting triclinic
_symmetry_Int_Tables_number 2
_symmetry_space_group_name_Hall '-P 1'
_symmetry_space_group_name_H-M 'P -1'
_cell_angle_alpha 96.711(1)
_cell_angle_beta 106.965(1)
_cell_angle_gamma 114.131(2)
_cell_formula_units_Z 1
_cell_length_a 17.6870(1)
_cell_length_b 17.9715(3)
_cell_length_c 13.0832(3)
_cell_measurement_reflns_used 11235
_cell_measurement_temperature 96.1
_cell_measurement_theta_max 27.4
_cell_measurement_theta_min 2.0
_cell_volume 3494.72(13)
_computing_cell_refinement PROCESS-AUTO
_computing_data_collection PROCESS-AUTO
_computing_data_reduction CrystalStructure
_computing_publication_material 'CrystalStructure Ver. 2.00'
_computing_structure_refinement CRYSTALS
_computing_structure_solution SIR92
_diffrn_detector_area_resol_mean 10.00
_diffrn_measured_fraction_theta_full 0.9908
_diffrn_measured_fraction_theta_max 0.9908
_diffrn_measurement_device_type 'Rigaku RAXIS-RAPID'
_diffrn_measurement_method \w
_diffrn_radiation_type 'Mo K\a'
_diffrn_radiation_wavelength 0.7107
_diffrn_reflns_av_R_equivalents 0.085
_diffrn_reflns_limit_h_max 22
_diffrn_reflns_limit_h_min 0
_diffrn_reflns_limit_k_max 21
_diffrn_reflns_limit_k_min -23
_diffrn_reflns_limit_l_max 16
_diffrn_reflns_limit_l_min -16
_diffrn_reflns_number 15867
_diffrn_reflns_theta_full 27.48
_diffrn_reflns_theta_max 27.48
_exptl_absorpt_coefficient_mu 0.441
_exptl_absorpt_correction_T_max 0.978
_exptl_absorpt_correction_T_min 0.978
_exptl_absorpt_correction_type multi-scan
_exptl_absorpt_process_details
;
    Higashi, T. (1995). Program for Absorption Correction.
    Rigaku Corporation, Tokyo, Japan.
;
_exptl_crystal_colour yellow
_exptl_crystal_density_diffrn 1.317
_exptl_crystal_density_method 'not measured'
_exptl_crystal_description block
_exptl_crystal_size_max 0.10
_exptl_crystal_size_mid 0.10
_exptl_crystal_size_min 0.05
_refine_diff_density_max 3.51
_refine_diff_density_min -1.80
_refine_ls_extinction_method none
_refine_ls_goodness_of_fit_ref 1.759
_refine_ls_number_parameters 787
_refine_ls_number_reflns 8279
_refine_ls_R_factor_gt 0.0970
_refine_ls_shift/su_max 0.0060
_refine_ls_structure_factor_coef F
_refine_ls_weighting_details 'w = 1/[0.001Fo^2^ + 1.000\s^2^(Fo)]'
_refine_ls_weighting_scheme calc
_refine_ls_wR_factor_ref 0.1330
_reflns_number_gt 6035
_reflns_number_total 15866
_reflns_threshold_expression F^2^>2.0\s(F^2^)
_cod_data_source_file om010882q.cif
_cod_data_source_block '_complex4'
_cod_original_cell_volume 3494.7(1)
_cod_original_sg_symbol_H-M 'P -1       '
_cod_original_formula_sum 'C164 H146 Cl4 O11 P4 Pd2 '
_cod_database_code 4076655

loop_
_symmetry_equiv_pos_as_xyz
x,y,z
-x,-y,-z

loop_
_atom_site_label
_atom_site_type_symbol
_atom_site_fract_x
_atom_site_fract_y
_atom_site_fract_z
_atom_site_U_iso_or_equiv
_atom_site_adp_type
_atom_site_occupancy
_atom_site_symmetry_multiplicity
_atom_site_calc_flag
Pd1 Pd 0.56099(8) 0.27555(8) 0.7822(1) 0.0141(3) Uani 1.00 1 d
Cl1 Cl 0.4062(2) 0.2063(3) 0.6974(3) 0.026(1) Uani 1.00 1 d
Cl2 Cl 0.7127(3) 0.3443(3) 0.8751(4) 0.036(1) Uani 1.00 1 d
P1 P 0.5531(3) 0.1497(3) 0.8178(3) 0.020(1) Uani 1.00 1 d
P2 P 1.4402(3) 0.6043(3) 1.2635(3) 0.021(1) Uani 1.00 1 d
O1 O 0.8968(6) 0.1304(7) 0.9468(8) 0.025(3) Uani 1.00 1 d
O2 O 1.0188(6) 0.1969(6) 0.7942(8) 0.018(3) Uani 1.00 1 d
O3 O 1.1159(6) 0.2663(6) 1.0804(8) 0.023(3) Uani 1.00 1 d
O4 O 1.0133(6) 0.1816(6) 1.2457(8) 0.020(3) Uani 1.00 1 d
C1 C 0.781(1) 0.1370(9) 1.002(1) 0.024(4) Uani 1.00 1 d
C2 C 0.8176(9) 0.1369(9) 0.922(1) 0.020(4) Uani 1.00 1 d
C3 C 0.7826(9) 0.1496(9) 0.818(1) 0.022(4) Uani 1.00 1 d
C4 C 0.7010(9) 0.1534(9) 0.790(1) 0.019(4) Uani 1.00 1 d
C5 C 0.6579(9) 0.1461(9) 0.864(1) 0.016(4) Uani 1.00 1 d
C6 C 0.698(1) 0.1396(8) 0.970(1) 0.020(4) Uani 1.00 1 d
C7 C 0.835(1) 0.165(1) 0.740(1) 0.028(4) Uani 1.00 1 d
C8 C 0.9175(9) 0.2535(9) 0.796(1) 0.016(4) Uani 1.00 1 d
C9 C 1.0044(9) 0.2642(9) 0.824(1) 0.015(4) Uani 1.00 1 d
C10 C 1.081(1) 0.347(1) 0.889(1) 0.020(4) Uani 1.00 1 d
C11 C 1.065(1) 0.413(1) 0.919(1) 0.026(5) Uani 1.00 1 d
C12 C 0.978(1) 0.4036(9) 0.886(1) 0.023(4) Uani 1.00 1 d
C13 C 0.904(1) 0.324(1) 0.827(1) 0.029(5) Uani 1.00 1 d
C14 C 1.1753(9) 0.355(1) 0.927(1) 0.024(4) Uani 1.00 1 d
C15 C 1.2212(9) 0.3926(9) 1.053(1) 0.018(4) Uani 1.00 1 d
C16 C 1.1858(9) 0.3498(9) 1.126(1) 0.019(4) Uani 1.00 1 d
C17 C 1.2181(9) 0.3879(9) 1.237(1) 0.019(4) Uani 1.00 1 d
C18 C 1.2938(9) 0.4653(9) 1.282(1) 0.019(4) Uani 1.00 1 d
C19 C 1.3340(9) 0.5070(9) 1.212(1) 0.022(4) Uani 1.00 1 d
C20 C 1.2941(9) 0.4714(9) 1.097(1) 0.018(4) Uani 1.00 1 d
C21 C 1.168(1) 0.3458(9) 1.310(1) 0.019(3) Uiso 1.00 1 d
C22 C 1.072(1) 0.333(1) 1.261(1) 0.025(4) Uani 1.00 1 d
C23 C 0.995(1) 0.249(1) 1.226(1) 0.018(4) Uani 1.00 1 d
C24 C 0.910(1) 0.236(1) 1.168(1) 0.018(4) Uani 1.00 1 d
C25 C 0.897(1) 0.305(1) 1.150(1) 0.025(4) Uani 1.00 1 d
C26 C 0.968(1) 0.387(1) 1.189(1) 0.030(5) Uani 1.00 1 d
C27 C 1.056(1) 0.400(1) 1.241(1) 0.027(5) Uani 1.00 1 d
C28 C 0.831(1) 0.1455(9) 1.121(1) 0.022(4) Uani 1.00 1 d
C29 C 0.882(1) 0.043(1) 0.941(1) 0.031(5) Uani 1.00 1 d
C30 C 0.830(1) -0.013(1) 0.826(1) 0.032(5) Uani 1.00 1 d
C31 C 0.737(1) -0.055(1) 0.788(1) 0.042(5) Uani 1.00 1 d
C32 C 0.685(1) -0.106(1) 0.674(2) 0.052(6) Uani 1.00 1 d
C33 C 0.729(2) -0.111(1) 0.598(2) 0.066(8) Uani 1.00 1 d
C34 C 0.822(2) -0.069(2) 0.641(2) 0.067(8) Uani 1.00 1 d
C35 C 0.877(1) -0.015(1) 0.753(2) 0.050(7) Uani 1.00 1 d
C36 C 1.007(1) 0.177(1) 0.678(1) 0.026(4) Uani 1.00 1 d
C37 C 1.081(1) 0.241(1) 0.653(1) 0.027(5) Uani 1.00 1 d
C38 C 1.156(1) 0.228(1) 0.657(1) 0.043(6) Uani 1.00 1 d
C39 C 1.228(1) 0.290(2) 0.634(2) 0.074(8) Uani 1.00 1 d
C40 C 1.226(2) 0.360(2) 0.609(2) 0.064(8) Uani 1.00 1 d
C41 C 1.150(2) 0.374(1) 0.604(1) 0.055(6) Uani 1.00 1 d
C42 C 1.079(1) 0.313(1) 0.629(1) 0.034(5) Uani 1.00 1 d
C43 C 1.144(1) 0.2035(9) 1.104(1) 0.028(5) Uani 1.00 1 d
C44 C 1.202(1) 0.198(1) 1.040(1) 0.025(4) Uani 1.00 1 d
C45 C 1.164(1) 0.133(1) 0.939(1) 0.039(6) Uani 1.00 1 d
C46 C 1.218(1) 0.129(1) 0.881(1) 0.041(6) Uani 1.00 1 d
C47 C 1.306(1) 0.188(1) 0.917(2) 0.043(6) Uani 1.00 1 d
C48 C 1.346(1) 0.255(1) 1.017(1) 0.038(4) Uiso 1.00 1 d
C49 C 1.290(1) 0.255(1) 1.079(1) 0.029(5) Uani 1.00 1 d
C50 C 1.0307(9) 0.175(1) 1.360(1) 0.020(4) Uani 1.00 1 d
C51 C 0.944(1) 0.129(1) 1.378(1) 0.026(4) Uani 1.00 1 d
C52 C 0.914(1) 0.043(1) 1.378(2) 0.051(6) Uani 1.00 1 d
C53 C 0.833(2) 0.000(1) 1.391(2) 0.084(8) Uani 1.00 1 d
C54 C 0.784(2) 0.047(2) 1.404(2) 0.080(8) Uani 1.00 1 d
C55 C 0.816(1) 0.132(1) 1.407(2) 0.055(6) Uiso 1.00 1 d
C56 C 0.896(1) 0.173(1) 1.394(1) 0.048(6) Uani 1.00 1 d
C57 C 0.514(1) 0.142(1) 0.934(1) 0.024(4) Uani 1.00 1 d
C58 C 0.565(1) 0.209(1) 1.028(1) 0.024(5) Uani 1.00 1 d
C59 C 0.539(1) 0.212(1) 1.118(1) 0.023(4) Uani 1.00 1 d
C60 C 0.460(1) 0.146(1) 1.113(1) 0.029(5) Uani 1.00 1 d
C61 C 0.405(1) 0.076(1) 1.015(1) 0.032(5) Uani 1.00 1 d
C62 C 0.433(1) 0.075(1) 0.925(1) 0.022(4) Uani 1.00 1 d
C63 C 0.483(1) 0.0516(9) 0.707(1) 0.024(4) Uani 1.00 1 d
C64 C 0.470(1) -0.026(1) 0.731(1) 0.025(4) Uani 1.00 1 d
C65 C 0.421(1) -0.101(1) 0.646(1) 0.029(5) Uani 1.00 1 d
C66 C 0.389(1) -0.098(1) 0.537(1) 0.033(5) Uani 1.00 1 d
C67 C 0.400(1) -0.020(1) 0.509(1) 0.031(5) Uani 1.00 1 d
C68 C 0.449(1) 0.0553(9) 0.599(1) 0.022(4) Uani 1.00 1 d
C69 C 1.5099(9) 0.568(1) 1.220(1) 0.021(4) Uani 1.00 1 d
C70 C 1.552(1) 0.604(1) 1.148(1) 0.022(4) Uani 1.00 1 d
C71 C 1.600(1) 0.570(1) 1.110(1) 0.023(4) Uani 1.00 1 d
C72 C 1.6045(9) 0.501(1) 1.138(1) 0.022(4) Uani 1.00 1 d
C73 C 1.567(1) 0.466(1) 1.211(1) 0.028(5) Uani 1.00 1 d
C74 C 1.518(1) 0.497(1) 1.252(1) 0.027(5) Uani 1.00 1 d
C75 C 1.479(1) 0.6308(9) 1.413(1) 0.020(4) Uani 1.00 1 d
C76 C 1.557(1) 0.635(1) 1.480(1) 0.026(4) Uani 1.00 1 d
C77 C 1.586(1) 0.663(1) 1.598(1) 0.030(5) Uani 1.00 1 d
C78 C 1.535(1) 0.687(1) 1.644(1) 0.026(5) Uani 1.00 1 d
C79 C 1.454(1) 0.684(1) 1.578(1) 0.035(5) Uani 1.00 1 d
C80 C 1.426(1) 0.654(1) 1.458(1) 0.037(6) Uani 1.00 1 d

loop_
_atom_site_aniso_label
_atom_site_aniso_U_11
_atom_site_aniso_U_22
_atom_site_aniso_U_33
_atom_site_aniso_U_12
_atom_site_aniso_U_13
_atom_site_aniso_U_23
Pd1 0.0103(6) 0.0135(6) 0.0141(6) 0.0024(5) 0.0029(5) 0.0047(5)
Cl1 0.015(2) 0.027(2) 0.028(2) 0.006(2) 0.003(2) 0.003(2)
Cl2 0.017(2) 0.020(2) 0.059(3) 0.007(2) 0.001(2) 0.005(2)
P1 0.017(2) 0.020(2) 0.019(2) 0.007(2) 0.002(2) 0.004(2)
P2 0.016(2) 0.020(2) 0.020(2) 0.004(2) 0.003(2) 0.003(2)
O1 0.011(5) 0.032(6) 0.022(6) 0.008(5) -0.005(5) 0.005(5)
O2 0.020(5) 0.019(5) 0.018(5) 0.010(5) 0.009(5) 0.002(4)
O3 0.017(6) 0.024(6) 0.025(6) 0.005(5) 0.011(5) 0.003(5)
O4 0.025(6) 0.022(6) 0.021(6) 0.015(5) 0.014(5) 0.010(5)
C1 0.016(8) 0.022(8) 0.024(9) 0.004(7) 0.003(7) 0.008(7)
C2 0.010(7) 0.022(8) 0.010(7) 0.002(7) -0.008(6) -0.005(6)
C3 0.010(8) 0.015(8) 0.026(9) -0.003(6) 0.002(7) -0.003(7)
C4 0.020(8) 0.010(7) 0.026(9) 0.006(7) 0.011(7) 0.004(6)
C5 0.013(7) 0.019(8) 0.005(7) 0.006(7) -0.005(6) -0.006(6)
C6 0.023(9) 0.007(7) 0.023(8) 0.000(7) 0.009(7) 0.006(6)
C7 0.023(9) 0.020(8) 0.027(9) -0.003(7) 0.011(8) 0.001(7)
C8 0.012(7) 0.020(8) 0.020(8) 0.005(7) 0.009(7) 0.017(6)
C9 0.013(7) 0.011(7) 0.011(7) -0.002(6) 0.003(6) 0.004(6)
C10 0.017(8) 0.029(9) 0.008(7) 0.005(7) -0.000(7) 0.009(6)
C11 0.04(1) 0.028(9) 0.024(9) 0.022(8) 0.015(8) 0.007(7)
C12 0.016(8) 0.015(8) 0.025(9) 0.001(7) 0.002(7) 0.005(7)
C13 0.04(1) 0.03(1) 0.018(8) 0.022(9) 0.009(8) 0.010(7)
C14 0.013(8) 0.04(1) 0.007(7) 0.012(8) -0.002(6) -0.005(7)
C15 0.008(7) 0.027(9) 0.016(8) 0.008(7) 0.002(6) -0.000(6)
C16 0.009(7) 0.017(8) 0.020(8) -0.001(6) 0.003(7) 0.002(6)
C17 0.008(7) 0.024(8) 0.022(8) 0.005(7) 0.003(7) 0.008(7)
C18 0.014(8) 0.018(8) 0.023(8) 0.006(7) 0.008(7) 0.008(6)
C19 0.015(8) 0.014(8) 0.030(9) 0.007(7) 0.000(7) 0.003(7)
C20 0.017(8) 0.021(8) 0.016(8) 0.010(7) 0.006(7) 0.000(6)
C22 0.028(9) 0.04(1) 0.011(8) 0.014(8) 0.012(7) 0.000(7)
C23 0.025(9) 0.024(8) 0.009(7) 0.015(8) 0.009(7) 0.002(6)
C24 0.026(9) 0.031(9) 0.008(7) 0.020(8) 0.012(7) 0.007(6)
C25 0.03(1) 0.021(8) 0.021(9) 0.010(8) 0.010(8) 0.012(7)
C26 0.04(1) 0.020(9) 0.04(1) 0.017(8) 0.023(9) 0.011(8)
C27 0.04(1) 0.017(8) 0.04(1) 0.017(8) 0.022(9) 0.011(7)
C28 0.017(8) 0.020(8) 0.016(8) -0.000(7) 0.004(7) 0.005(6)
C29 0.03(1) 0.031(9) 0.025(9) 0.022(9) 0.000(8) 0.003(7)
C30 0.04(1) 0.024(9) 0.04(1) 0.025(9) 0.008(9) 0.012(8)
C31 0.04(1) 0.03(1) 0.03(1) 0.001(9) -0.007(9) 0.008(8)
C32 0.07(2) 0.02(1) 0.05(1) 0.01(1) 0.02(1) 0.013(9)
C33 0.10(2) 0.04(1) 0.05(1) 0.04(1) 0.00(1) -0.01(1)
C34 0.11(2) 0.09(2) 0.03(1) 0.09(2) 0.01(1) 0.00(1)
C35 0.08(2) 0.07(2) 0.03(1) 0.06(1) 0.03(1) 0.03(1)
C36 0.03(1) 0.024(9) 0.018(8) -0.000(8) 0.022(8) 0.002(7)
C37 0.027(9) 0.03(1) 0.018(8) 0.016(8) 0.005(7) 0.007(7)
C38 0.03(1) 0.09(2) 0.013(9) 0.03(1) 0.012(8) 0.024(9)
C39 0.02(1) 0.14(3) 0.01(1) 0.01(1) -0.004(9) 0.00(1)
C40 0.07(2) 0.06(2) 0.03(1) -0.01(1) 0.03(1) -0.00(1)
C41 0.08(2) 0.03(1) 0.013(9) -0.00(1) 0.00(1) -0.010(8)
C42 0.05(1) 0.03(1) 0.011(8) 0.011(9) 0.011(8) 0.001(7)
C43 0.03(1) 0.013(8) 0.05(1) 0.012(8) 0.025(9) 0.012(7)
C44 0.03(1) 0.021(8) 0.029(9) 0.018(8) 0.013(8) 0.014(7)
C45 0.06(1) 0.03(1) 0.04(1) 0.03(1) 0.02(1) 0.016(8)
C46 0.07(1) 0.04(1) 0.03(1) 0.04(1) 0.02(1) 0.013(9)
C47 0.06(1) 0.06(1) 0.04(1) 0.04(1) 0.03(1) 0.03(1)
C49 0.03(1) 0.03(1) 0.026(9) 0.016(9) 0.014(8) 0.015(8)
C50 0.010(7) 0.028(9) 0.014(8) 0.000(7) 0.003(6) 0.011(6)
C51 0.019(9) 0.027(9) 0.013(8) -0.006(7) 0.004(7) 0.003(7)
C52 0.07(1) 0.03(1) 0.05(1) 0.00(1) 0.05(1) 0.015(9)
C53 0.11(2) 0.04(1) 0.05(1) -0.03(1) 0.04(2) -0.01(1)
C54 0.08(2) 0.09(2) 0.02(1) 0.00(2) 0.01(1) -0.01(1)
C56 0.02(1) 0.10(2) 0.017(9) 0.02(1) 0.013(8) 0.02(1)
C57 0.04(1) 0.024(8) 0.022(8) 0.022(8) 0.016(8) 0.004(7)
C58 0.031(9) 0.032(9) 0.017(8) 0.021(8) 0.008(7) 0.008(7)
C59 0.022(9) 0.023(9) 0.021(8) 0.011(8) 0.005(7) 0.010(7)
C60 0.05(1) 0.04(1) 0.027(9) 0.04(1) 0.021(9) 0.020(8)
C61 0.04(1) 0.03(1) 0.03(1) 0.017(9) 0.007(9) 0.014(8)
C62 0.025(9) 0.029(9) 0.020(8) 0.018(8) 0.010(7) 0.010(7)
C63 0.029(9) 0.017(8) 0.026(9) 0.012(8) 0.008(8) 0.005(7)
C64 0.026(9) 0.021(8) 0.024(9) 0.012(8) 0.003(7) 0.003(7)
C65 0.023(9) 0.026(9) 0.03(1) 0.006(8) 0.012(8) 0.006(8)
C66 0.03(1) 0.05(1) 0.03(1) 0.026(9) 0.015(8) 0.016(8)
C67 0.03(1) 0.018(8) 0.04(1) 0.013(8) 0.015(9) -0.003(7)
C68 0.024(9) 0.021(8) 0.012(8) 0.004(7) 0.005(7) 0.001(6)
C69 0.012(8) 0.025(8) 0.015(8) 0.002(7) 0.003(7) 0.000(6)
C70 0.014(8) 0.028(9) 0.013(8) 0.007(7) -0.004(7) 0.002(7)
C71 0.028(9) 0.026(9) 0.021(8) 0.018(8) 0.010(7) 0.008(7)
C72 0.017(8) 0.025(9) 0.019(8) 0.008(7) 0.006(7) 0.004(7)
C73 0.013(8) 0.020(9) 0.04(1) 0.004(7) 0.010(8) 0.007(8)
C74 0.03(1) 0.020(8) 0.029(9) 0.017(8) 0.010(8) 0.006(7)
C75 0.024(9) 0.013(7) 0.012(7) 0.002(7) 0.005(7) 0.004(6)
C76 0.03(1) 0.024(9) 0.020(9) 0.011(8) 0.005(8) 0.006(7)
C77 0.03(1) 0.024(9) 0.025(9) 0.010(8) -0.002(8) 0.012(7)
C78 0.027(9) 0.025(9) 0.024(9) 0.006(8) 0.011(8) 0.011(7)
C79 0.03(1) 0.03(1) 0.03(1) 0.008(9) 0.004(9) 0.004(8)
C80 0.06(1) 0.03(1) 0.04(1) 0.02(1) 0.03(1) 0.009(8)

loop_
_atom_type_symbol
_atom_type_description
_atom_type_scat_dispersion_real
_atom_type_scat_dispersion_imag
_atom_type_scat_source
C C 0.006 0.003
;
International Tables for Crystallography
(1992, Vol. C, Tables 4.2.6.8 and 6.1.1.4)
;
H H 0.000 0.000
;
International Tables for Crystallography
(1992, Vol. C, Table 6.1.1.4)
;
O O 0.017 0.010
;
International Tables for Crystallography
(1992, Vol. C, Tables 4.2.6.8 and 6.1.1.4)
;
Cl Cl 0.174 0.200
;
International Tables for Crystallography
(1992, Vol. C, Tables 4.2.6.8 and 6.1.1.4)
;
P P 0.125 0.123
;
International Tables for Crystallography
(1992, Vol. C, Tables 4.2.6.8 and 6.1.1.4)
;
Pd Pd -0.897 1.101
;
International Tables for Crystallography
(1992, Vol. C, Tables 4.2.6.8 and 6.1.1.4)
;

loop_
_geom_angle_atom_site_label_1
_geom_angle_atom_site_label_2
_geom_angle_atom_site_label_3
_geom_angle
_geom_angle_publ_flag
Cl1 Pd1 Cl2 176.86(19) yes
Cl1 Pd1 P1 88.12(15) yes
Cl2 Pd1 P1 91.20(16) yes
Pd1 P1 C5 115.8(5) yes
Pd1 P1 C57 104.4(5) yes
C5 P1 C57 106.1(7) yes
Pd1 P1 C63 119.2(5) yes
C5 P1 C63 101.3(6) yes
C57 P1 C63 109.5(7) yes
C19 P2 C69 101.3(7) yes
C19 P2 C75 106.5(7) yes
C69 P2 C75 108.7(7) yes
C2 O1 C29 112.9(11) yes
C9 O2 C36 112.6(11) yes
C16 O3 C43 113.4(11) yes
C23 O4 C50 114.2(10) yes
C2 C1 C6 116.2(13) yes
C2 C1 C28 121.9(13) yes
C6 C1 C28 121.3(13) yes
O1 C2 C1 119.2(13) yes
O1 C2 C3 117.4(12) yes
C1 C2 C3 123.2(13) yes
C2 C3 C4 117.8(13) yes
C2 C3 C7 120.9(13) yes
C4 C3 C7 121.2(14) yes
C3 C4 C5 120.8(14) yes
P1 C5 C4 116.3(11) yes
P1 C5 C6 124.1(10) yes
C4 C5 C6 119.5(13) yes
C1 C6 C5 121.9(13) yes
C3 C7 C8 106.3(11) yes
C7 C8 C9 121.5(13) yes
C7 C8 C13 118.9(13) yes
C9 C8 C13 119.5(13) yes
O2 C9 C8 120.3(12) yes
O2 C9 C10 119.6(12) yes
C8 C9 C10 120.0(13) yes
C9 C10 C11 118.7(13) yes
C9 C10 C14 119.2(13) yes
C11 C10 C14 122.0(14) yes
C10 C11 C12 121.0(14) yes
C11 C12 C13 120.5(14) yes
C8 C13 C12 120.0(14) yes
C10 C14 C15 109.3(11) yes
C14 C15 C16 121.3(13) yes
C14 C15 C20 119.6(13) yes
C16 C15 C20 118.9(13) yes
O3 C16 C15 117.7(12) yes
O3 C16 C17 120.8(13) yes
C15 C16 C17 121.5(13) yes
C16 C17 C18 119.5(13) yes
C16 C17 C21 120.0(13) yes
C18 C17 C21 120.5(13) yes
C17 C18 C19 119.8(13) yes
P2 C19 C18 123.7(11) yes
P2 C19 C20 116.4(12) yes
C18 C19 C20 119.9(13) yes
C15 C20 C19 119.8(14) yes
C17 C21 C22 108.0(12) yes
C21 C22 C23 122.0(14) yes
C21 C22 C27 120.2(14) yes
C23 C22 C27 117.6(14) yes
O4 C23 C22 116.5(13) yes
O4 C23 C24 121.4(13) yes
C22 C23 C24 122.0(14) yes
C23 C24 C25 118.8(14) yes
C23 C24 C28 120.9(14) yes
C25 C24 C28 120.3(13) yes
C24 C25 C26 121.0(15) yes
C25 C26 C27 120.3(15) yes
C22 C27 C26 120.0(14) yes
C1 C28 C24 106.8(12) yes
O1 C29 C30 111.7(13) yes
C29 C30 C31 118.8(15) yes
C29 C30 C35 118.5(16) yes
C31 C30 C35 122.4(16) yes
C30 C31 C32 119.4(18) yes
C31 C32 C33 120.9(19) yes
C32 C33 C34 116.9(18) yes
C33 C34 C35 124.5(19) yes
C30 C35 C34 115.6(19) yes
O2 C36 C37 113.1(12) yes
C36 C37 C38 118.8(15) yes
C36 C37 C42 121.3(15) yes
C38 C37 C42 119.8(17) yes
C37 C38 C39 119.0(20) yes
C38 C39 C40 121.2(21) yes
C39 C40 C41 120.0(20) yes
C40 C41 C42 118.9(19) yes
C37 C42 C41 121.1(18) yes
O3 C43 C44 110.4(12) yes
C43 C44 C45 119.7(15) yes
C43 C44 C49 120.4(14) yes
C45 C44 C49 120.0(14) yes
C44 C45 C46 119.1(17) yes
C45 C46 C47 121.3(16) yes
C46 C47 C48 121.2(16) yes
C47 C48 C49 116.7(16) yes
C44 C49 C48 121.6(15) yes
O4 C50 C51 111.3(11) yes
C50 C51 C52 119.3(16) yes
C50 C51 C56 118.9(15) yes
C52 C51 C56 121.8(16) yes
C51 C52 C53 118.7(21) yes
C52 C53 C54 117.7(21) yes
C53 C54 C55 122.9(23) yes
C54 C55 C56 118.0(22) yes
C51 C56 C55 120.9(20) yes
P1 C57 C58 116.5(12) yes
P1 C57 C62 122.2(11) yes
C58 C57 C62 121.0(13) yes
C57 C58 C59 121.1(15) yes
C58 C59 C60 119.4(14) yes
C59 C60 C61 120.8(14) yes
C60 C61 C62 118.7(15) yes
C57 C62 C61 119.0(14) yes
P1 C63 C64 119.4(12) yes
P1 C63 C68 119.2(12) yes
C64 C63 C68 121.1(14) yes
C63 C64 C65 119.8(15) yes
C64 C65 C66 119.7(16) yes
C65 C66 C67 121.9(16) yes
C66 C67 C68 117.0(15) yes
C63 C68 C67 120.5(15) yes
P2 C69 C70 121.1(12) yes
P2 C69 C74 119.2(11) yes
C70 C69 C74 119.5(14) yes
C69 C70 C71 118.9(14) yes
C70 C71 C72 121.1(14) yes
C71 C72 C73 121.3(14) yes
C72 C73 C74 120.1(15) yes
C69 C74 C73 118.8(15) yes
P2 C75 C76 124.3(11) yes
P2 C75 C80 114.9(12) yes
C76 C75 C80 120.7(14) yes
C75 C76 C77 119.6(14) yes
C76 C77 C78 120.5(14) yes
C77 C78 C79 121.8(14) yes
C78 C79 C80 117.0(15) yes
C75 C80 C79 120.3(16) yes

loop_
_geom_bond_atom_site_label_1
_geom_bond_atom_site_label_2
_geom_bond_distance
_geom_bond_publ_flag
Pd1 Cl1 2.323(4) yes
Pd1 Cl2 2.289(4) yes
Pd1 P1 2.319(5) yes
P1 C5 1.806(14) yes
P1 C57 1.837(15) yes
P1 C63 1.822(15) yes
P2 C19 1.828(15) yes
P2 C69 1.803(14) yes
P2 C75 1.798(14) yes
O1 C2 1.399(16) yes
O1 C29 1.469(18) yes
O2 C9 1.369(15) yes
O2 C36 1.452(16) yes
O3 C16 1.407(16) yes
O3 C43 1.435(17) yes
O4 C23 1.410(16) yes
O4 C50 1.469(16) yes
C1 C2 1.39(2) yes
C1 C6 1.429(19) yes
C1 C28 1.50(2) yes
C2 C3 1.41(2) yes
C3 C4 1.414(19) yes
C3 C7 1.54(2) yes
C4 C5 1.384(19) yes
C5 C6 1.397(19) yes
C7 C8 1.55(2) yes
C8 C9 1.397(18) yes
C8 C13 1.41(2) yes
C9 C10 1.468(19) yes
C10 C11 1.37(2) yes
C10 C14 1.530(19) yes
C11 C12 1.40(2) yes
C12 C13 1.41(2) yes
C14 C15 1.536(18) yes
C15 C16 1.422(19) yes
C15 C20 1.373(19) yes
C16 C17 1.365(19) yes
C17 C18 1.378(19) yes
C17 C21 1.541(19) yes
C18 C19 1.42(2) yes
C19 C20 1.399(19) yes
C21 C22 1.53(2) yes
C22 C23 1.45(2) yes
C22 C27 1.39(2) yes
C23 C24 1.375(19) yes
C24 C25 1.39(2) yes
C24 C28 1.54(2) yes
C25 C26 1.40(2) yes
C26 C27 1.42(2) yes
C29 C30 1.50(2) yes
C30 C31 1.40(2) yes
C30 C35 1.44(2) yes
C31 C32 1.45(2) yes
C32 C33 1.44(3) yes
C33 C34 1.40(3) yes
C34 C35 1.45(3) yes
C36 C37 1.50(2) yes
C37 C38 1.43(2) yes
C37 C42 1.37(2) yes
C38 C39 1.46(3) yes
C39 C40 1.35(3) yes
C40 C41 1.45(3) yes
C41 C42 1.44(3) yes
C43 C44 1.53(2) yes
C44 C45 1.43(2) yes
C44 C49 1.36(2) yes
C45 C46 1.41(2) yes
C46 C47 1.36(2) yes
C47 C48 1.43(2) yes
C48 C49 1.45(2) yes
C50 C51 1.513(19) yes
C51 C52 1.40(2) yes
C51 C56 1.42(2) yes
C52 C53 1.40(3) yes
C53 C54 1.46(4) yes
C54 C55 1.39(3) yes
C55 C56 1.38(3) yes
C57 C58 1.39(2) yes
C57 C62 1.40(2) yes
C58 C59 1.38(2) yes
C59 C60 1.39(2) yes
C60 C61 1.43(2) yes
C61 C62 1.41(2) yes
C63 C64 1.41(2) yes
C63 C68 1.39(2) yes
C64 C65 1.39(2) yes
C65 C66 1.39(2) yes
C66 C67 1.44(2) yes
C67 C68 1.425(19) yes
C69 C70 1.42(2) yes
C69 C74 1.43(2) yes
C70 C71 1.408(19) yes
C71 C72 1.35(2) yes
C72 C73 1.40(2) yes
C73 C74 1.40(2) yes
C75 C76 1.38(2) yes
C75 C80 1.42(2) yes
C76 C77 1.43(2) yes
C77 C78 1.38(2) yes
C78 C79 1.42(2) yes
C79 C80 1.45(2) yes

loop_
_geom_contact_atom_site_label_1
_geom_contact_atom_site_label_2
_geom_contact_site_symmetry_2
_geom_contact_distance
_geom_contact_publ_flag
Pd1 Cl1 . 2.323(4) yes
Pd1 Cl2 . 2.289(4) yes
Pd1 P1 . 2.319(5) yes
Pd1 P2 2_767 2.313(5) yes
Pd1 C5 . 3.505(14) yes
Pd1 C19 2_767 3.556(15) yes
Pd1 C57 . 3.300(16) yes
Pd1 C58 . 3.552(15) yes
Pd1 C63 . 3.582(14) yes
Pd1 C69 2_767 3.516(15) yes
Pd1 C75 2_767 3.278(14) yes
Pd1 C80 2_767 3.557(18) yes
Cl1 P1 . 3.228(5) yes
Cl1 P2 2_767 3.233(6) yes
Cl1 C63 . 3.558(15) yes
Cl1 C68 . 3.324(15) yes
Cl1 C69 2_767 3.599(16) yes
Cl1 C70 2_767 3.417(15) yes
Cl1 C75 2_767 3.550(15) yes
Cl2 P1 . 3.292(6) yes
Cl2 P2 2_767 3.321(6) yes
Cl2 C4 . 3.382(14) yes
Cl2 C5 . 3.260(15) yes
Cl2 C19 2_767 3.331(15) yes
Cl2 C20 2_767 3.346(14) yes
P1 C4 . 2.719(14) yes
P1 C5 . 1.807(14) yes
P1 C6 . 2.835(15) yes
P1 C57 . 1.839(15) yes
P1 C58 . 2.751(15) yes
P1 C62 . 2.840(16) yes
P1 C63 . 1.823(15) yes
P1 C64 . 2.801(15) yes
P1 C68 . 2.777(15) yes
P2 C18 . 2.867(14) yes
P2 C19 . 1.828(15) yes
P2 C20 . 2.753(14) yes
P2 C69 . 1.803(14) yes
P2 C70 . 2.812(15) yes
P2 C74 . 2.797(15) yes
P2 C75 . 1.799(14) yes
P2 C76 . 2.815(16) yes
P2 C80 . 2.717(16) yes
O1 O2 . 3.321(13) yes
O1 O3 . 3.368(13) yes
O1 C1 . 2.403(17) yes
O1 C2 . 1.399(16) yes
O1 C3 . 2.401(18) yes
O1 C7 . 2.855(19) yes
O1 C8 . 3.110(17) yes
O1 C9 . 3.307(17) yes
O1 C23 . 3.512(16) yes
O1 C24 . 3.150(16) yes
O1 C28 . 2.872(18) yes
O1 C29 . 1.471(18) yes
O1 C30 . 2.453(19) yes
O1 C31 . 3.26(2) yes
O1 C35 . 3.25(2) yes
O2 O3 . 3.452(13) yes
O2 C7 . 2.902(18) yes
O2 C8 . 2.400(16) yes
O2 C9 . 1.370(15) yes
O2 C10 . 2.452(17) yes
O2 C14 . 2.895(18) yes
O2 C35 . 3.47(2) yes
O2 C36 . 1.453(16) yes
O2 C37 . 2.467(18) yes
O2 C38 . 3.326(18) yes
O2 C42 . 3.271(19) yes
O2 C45 . 3.405(19) yes
O3 O4 . 3.328(14) yes
O3 C9 . 3.346(17) yes
O3 C10 . 3.070(18) yes
O3 C14 . 2.885(18) yes
O3 C15 . 2.419(18) yes
O3 C16 . 1.409(16) yes
O3 C17 . 2.412(17) yes
O3 C21 . 2.867(17) yes
O3 C22 . 2.963(16) yes
O3 C23 . 3.198(16) yes
O3 C43 . 1.433(17) yes
O3 C44 . 2.435(17) yes
O3 C45 . 3.380(19) yes
O3 C49 . 3.182(18) yes
O4 C21 . 2.891(17) yes
O4 C22 . 2.43(2) yes
O4 C23 . 1.411(17) yes
O4 C24 . 2.431(17) yes
O4 C28 . 2.901(17) yes
O4 C43 . 3.291(17) yes
O4 C50 . 1.471(16) yes
O4 C51 . 2.462(17) yes
O4 C52 . 3.385(19) yes
O4 C56 . 3.202(17) yes
C1 C2 . 1.39(2) yes
C1 C3 . 2.46(2) yes
C1 C4 . 2.84(2) yes
C1 C5 . 2.47(2) yes
C1 C6 . 1.429(19) yes
C1 C23 . 3.59(2) yes
C1 C24 . 2.44(2) yes
C1 C25 . 2.88(2) yes
C1 C28 . 1.50(2) yes
C1 C29 . 3.11(2) yes
C2 C3 . 1.41(2) yes
C2 C4 . 2.42(2) yes
C2 C5 . 2.781(19) yes
C2 C6 . 2.39(2) yes
C2 C7 . 2.57(2) yes
C2 C8 . 3.11(2) yes
C2 C24 . 3.060(19) yes
C2 C25 . 3.46(2) yes
C2 C28 . 2.52(2) yes
C2 C29 . 2.39(2) yes
C2 C30 . 2.96(2) yes
C2 C31 . 3.18(2) yes
C3 C4 . 1.415(19) yes
C3 C5 . 2.432(19) yes
C3 C6 . 2.80(2) yes
C3 C7 . 1.54(2) yes
C3 C8 . 2.472(19) yes
C3 C9 . 3.579(19) yes
C3 C13 . 2.95(2) yes
C3 C29 . 3.35(2) yes
C3 C30 . 3.36(2) yes
C3 C31 . 3.37(2) yes
C4 C5 . 1.384(18) yes
C4 C6 . 2.40(2) yes
C4 C7 . 2.58(2) yes
C4 C8 . 3.470(19) yes
C4 C13 . 3.49(2) yes
C4 C63 . 3.28(2) yes
C5 C6 . 1.395(19) yes
C5 C57 . 2.914(19) yes
C5 C58 . 3.411(19) yes
C5 C63 . 2.807(19) yes
C5 C64 . 3.26(2) yes
C6 C24 . 3.43(2) yes
C6 C25 . 3.43(2) yes
C6 C28 . 2.56(2) yes
C6 C57 . 3.16(2) yes
C6 C58 . 3.31(2) yes
C6 C61 2_657 3.60(2) yes
C7 C8 . 1.54(2) yes
C7 C9 . 2.57(2) yes
C7 C13 . 2.54(2) yes
C7 C30 . 3.49(2) yes
C7 C36 . 3.30(2) yes
C8 C9 . 1.398(18) yes
C8 C10 . 2.48(2) yes
C8 C11 . 2.83(2) yes
C8 C12 . 2.45(2) yes
C8 C13 . 1.41(2) yes
C8 C36 . 3.08(2) yes
C9 C10 . 1.469(19) yes
C9 C11 . 2.45(2) yes
C9 C12 . 2.81(2) yes
C9 C13 . 2.42(2) yes
C9 C14 . 2.59(2) yes
C9 C36 . 2.349(19) yes
C9 C37 . 3.01(2) yes
C9 C42 . 3.24(2) yes
C10 C11 . 1.38(2) yes
C10 C12 . 2.42(2) yes
C10 C13 . 2.83(2) yes
C10 C14 . 1.530(19) yes
C10 C15 . 2.50(2) yes
C10 C16 . 3.10(2) yes
C10 C20 . 3.51(2) yes
C10 C36 . 3.37(2) yes
C10 C37 . 3.44(2) yes
C10 C42 . 3.37(2) yes
C11 C12 . 1.40(2) yes
C11 C13 . 2.44(2) yes
C11 C14 . 2.54(2) yes
C11 C15 . 3.00(2) yes
C11 C16 . 3.54(2) yes
C12 C13 . 1.41(2) yes
C14 C15 . 1.539(18) yes
C14 C16 . 2.58(2) yes
C14 C20 . 2.52(2) yes
C14 C37 . 3.44(2) yes
C14 C44 . 3.47(2) yes
C14 C49 . 3.58(2) yes
C15 C16 . 1.418(19) yes
C15 C17 . 2.43(2) yes
C15 C18 . 2.79(2) yes
C15 C19 . 2.40(2) yes
C15 C20 . 1.374(19) yes
C15 C43 . 3.33(2) yes
C15 C44 . 3.34(2) yes
C15 C49 . 3.19(2) yes
C16 C17 . 1.366(19) yes
C16 C18 . 2.370(19) yes
C16 C19 . 2.76(2) yes
C16 C20 . 2.41(2) yes
C16 C21 . 2.52(2) yes
C16 C22 . 2.988(19) yes
C16 C27 . 3.42(2) yes
C16 C43 . 2.38(2) yes
C16 C44 . 2.98(2) yes
C16 C49 . 3.12(2) yes
C17 C18 . 1.380(19) yes
C17 C19 . 2.42(2) yes
C17 C20 . 2.80(2) yes
C17 C21 . 1.542(19) yes
C17 C22 . 2.49(2) yes
C17 C27 . 2.97(2) yes
C17 C43 . 3.08(2) yes
C18 C19 . 1.42(2) yes
C18 C20 . 2.44(2) yes
C18 C21 . 2.54(2) yes
C18 C22 . 3.56(2) yes
C18 C75 . 3.17(2) yes
C18 C80 . 3.29(2) yes
C19 C20 . 1.398(19) yes
C19 C69 . 2.81(2) yes
C19 C74 . 3.22(2) yes
C19 C75 . 2.91(2) yes
C19 C80 . 3.39(2) yes
C20 C69 . 3.241(19) yes
C21 C22 . 1.53(2) yes
C21 C23 . 2.61(2) yes
C21 C27 . 2.54(2) yes
C21 C43 . 3.28(2) yes
C21 C50 . 3.32(2) yes
C22 C23 . 1.46(2) yes
C22 C24 . 2.48(2) yes
C22 C25 . 2.82(2) yes
C22 C26 . 2.44(2) yes
C22 C27 . 1.39(2) yes
C22 C50 . 3.15(2) yes
C23 C24 . 1.375(19) yes
C23 C25 . 2.38(2) yes
C23 C26 . 2.78(2) yes
C23 C27 . 2.43(2) yes
C23 C28 . 2.53(2) yes
C23 C50 . 2.42(2) yes
C23 C51 . 3.15(2) yes
C23 C56 . 3.29(2) yes
C24 C25 . 1.39(2) yes
C24 C26 . 2.43(2) yes
C24 C27 . 2.83(2) yes
C24 C28 . 1.54(2) yes
C24 C50 . 3.39(2) yes
C24 C51 . 3.59(2) yes
C24 C56 . 3.34(2) yes
C25 C26 . 1.40(2) yes
C25 C27 . 2.44(2) yes
C25 C28 . 2.54(2) yes
C26 C27 . 1.42(2) yes
C28 C29 . 3.36(2) yes
C28 C51 . 3.49(2) yes
C28 C56 . 3.32(2) yes
C29 C30 . 1.49(2) yes
C29 C31 . 2.49(2) yes
C29 C35 . 2.52(2) yes
C29 C45 2_757 3.59(2) yes
C30 C31 . 1.40(2) yes
C30 C32 . 2.46(3) yes
C30 C33 . 2.87(3) yes
C30 C34 . 2.45(3) yes
C30 C35 . 1.44(2) yes
C31 C32 . 1.45(2) yes
C31 C33 . 2.51(3) yes
C31 C34 . 2.82(3) yes
C31 C35 . 2.48(3) yes
C32 C33 . 1.45(3) yes
C32 C34 . 2.42(3) yes
C32 C35 . 2.88(3) yes
C32 C78 1_444 3.47(2) yes
C33 C34 . 1.40(3) yes
C33 C35 . 2.52(3) yes
C34 C35 . 1.45(3) yes
C36 C37 . 1.50(2) yes
C36 C38 . 2.52(2) yes
C36 C42 . 2.51(2) yes
C37 C38 . 1.43(2) yes
C37 C39 . 2.49(3) yes
C37 C40 . 2.85(3) yes
C37 C41 . 2.45(3) yes
C37 C42 . 1.37(2) yes
C37 C50 1_554 3.59(2) yes
C37 C51 1_554 3.47(2) yes
C37 C56 1_554 3.60(2) yes
C38 C39 . 1.46(3) yes
C38 C40 . 2.45(3) yes
C38 C41 . 2.83(3) yes
C38 C42 . 2.42(3) yes
C39 C40 . 1.35(3) yes
C39 C41 . 2.42(4) yes
C39 C42 . 2.82(3) yes
C39 C71 2_867 3.54(2) yes
C40 C41 . 1.44(3) yes
C40 C42 . 2.49(3) yes
C40 C72 2_867 3.52(2) yes
C40 C73 2_867 3.56(3) yes
C41 C42 . 1.45(3) yes
C42 C56 1_554 3.46(2) yes
C43 C44 . 1.53(2) yes
C43 C45 . 2.56(2) yes
C43 C49 . 2.51(2) yes
C44 C45 . 1.43(2) yes
C44 C46 . 2.45(2) yes
C44 C47 . 2.82(2) yes
C44 C48 . 2.46(2) yes
C44 C49 . 1.36(2) yes
C45 C46 . 1.41(2) yes
C45 C47 . 2.42(3) yes
C45 C48 . 2.84(3) yes
C45 C49 . 2.42(2) yes
C46 C47 . 1.37(2) yes
C46 C48 . 2.44(3) yes
C46 C49 . 2.80(2) yes
C47 C48 . 1.43(2) yes
C47 C49 . 2.46(2) yes
C47 C60 1_655 3.56(2) yes
C47 C61 1_655 3.32(2) yes
C47 C62 1_655 3.58(2) yes
C48 C49 . 1.46(2) yes
C48 C60 1_655 3.43(2) yes
C50 C51 . 1.511(19) yes
C50 C52 . 2.51(2) yes
C50 C56 . 2.53(2) yes
C51 C52 . 1.40(2) yes
C51 C53 . 2.42(3) yes
C51 C54 . 2.78(3) yes
C51 C55 . 2.43(2) yes
C51 C56 . 1.42(2) yes
C52 C53 . 1.39(3) yes
C52 C54 . 2.45(4) yes
C52 C55 . 2.84(3) yes
C52 C56 . 2.46(3) yes
C53 C54 . 1.45(4) yes
C53 C55 . 2.48(4) yes
C53 C56 . 2.83(3) yes
C54 C55 . 1.40(3) yes
C54 C56 . 2.40(3) yes
C55 C56 . 1.39(2) yes
C57 C58 . 1.39(2) yes
C57 C59 . 2.41(2) yes
C57 C60 . 2.78(2) yes
C57 C61 . 2.42(2) yes
C57 C62 . 1.40(2) yes
C57 C63 . 2.99(2) yes
C57 C64 . 3.43(2) yes
C58 C59 . 1.38(2) yes
C58 C60 . 2.39(2) yes
C58 C61 . 2.80(2) yes
C58 C62 . 2.42(2) yes
C59 C60 . 1.39(2) yes
C59 C61 . 2.45(2) yes
C59 C62 . 2.82(2) yes
C60 C61 . 1.44(2) yes
C60 C62 . 2.45(2) yes
C60 C64 2_657 3.47(2) yes
C61 C62 . 1.41(2) yes
C62 C63 . 3.24(2) yes
C62 C64 . 3.32(2) yes
C63 C64 . 1.41(2) yes
C63 C65 . 2.42(2) yes
C63 C66 . 2.78(2) yes
C63 C67 . 2.44(2) yes
C63 C68 . 1.39(2) yes
C64 C65 . 1.39(2) yes
C64 C66 . 2.41(2) yes
C64 C67 . 2.84(2) yes
C64 C68 . 2.44(2) yes
C65 C66 . 1.39(2) yes
C65 C67 . 2.47(2) yes
C65 C68 . 2.82(2) yes
C66 C67 . 1.43(2) yes
C66 C68 . 2.44(2) yes
C67 C67 2_656 3.39(3) yes
C67 C68 . 1.425(19) yes
C67 C68 2_656 3.59(2) yes
C69 C70 . 1.42(2) yes
C69 C71 . 2.433(19) yes
C69 C72 . 2.793(19) yes
C69 C73 . 2.44(2) yes
C69 C74 . 1.43(2) yes
C69 C75 . 2.928(19) yes
C69 C76 . 3.21(2) yes
C70 C71 . 1.408(19) yes
C70 C72 . 2.40(2) yes
C70 C73 . 2.81(2) yes
C70 C74 . 2.46(2) yes
C71 C71 2_867 3.50(3) yes
C71 C72 . 1.35(2) yes
C71 C73 . 2.39(2) yes
C71 C74 . 2.80(2) yes
C72 C73 . 1.39(2) yes
C72 C74 . 2.42(2) yes
C73 C74 . 1.40(2) yes
C74 C75 . 3.41(2) yes
C74 C76 . 3.34(2) yes
C74 C78 2_868 3.59(2) yes
C75 C76 . 1.38(2) yes
C75 C77 . 2.43(2) yes
C75 C78 . 2.81(2) yes
C75 C79 . 2.49(2) yes
C75 C80 . 1.41(2) yes
C76 C77 . 1.44(2) yes
C76 C78 . 2.44(2) yes
C76 C79 . 2.86(2) yes
C76 C80 . 2.43(2) yes
C77 C78 . 1.37(2) yes
C77 C79 . 2.45(2) yes
C77 C80 . 2.81(2) yes
C78 C79 . 1.42(2) yes
C78 C80 . 2.45(2) yes
C79 C80 . 1.45(2) yes

loop_
_geom_torsion_atom_site_label_1
_geom_torsion_atom_site_label_2
_geom_torsion_atom_site_label_3
_geom_torsion_atom_site_label_4
_geom_torsion
_geom_torsion_publ_flag
Cl1 Pd1 P1 C5 168.0(1) yes
Cl1 Pd1 P1 C57 -75.8(1) yes
Cl1 Pd1 P1 C63 46.7(1) yes
Cl2 Pd1 P1 C5 -15.1(1) yes
Cl2 Pd1 P1 C57 101.2(1) yes
Cl2 Pd1 P1 C63 -136.3(1) yes
Cl1 Pd1 P1 C5 168.0(1) yes
Cl1 Pd1 P1 C57 -75.8(1) yes
Cl1 Pd1 P1 C63 46.7(1) yes
Cl2 Pd1 P1 C5 -15.1(1) yes
Cl2 Pd1 P1 C57 101.2(1) yes
Cl2 Pd1 P1 C63 -136.3(1) yes
Pd1 P1 C5 C4 -63.2(2) yes
Pd1 P1 C5 C6 114.4(2) yes
C57 P1 C5 C4 -178.5(2) yes
C57 P1 C5 C6 -0.9(3) yes
C63 P1 C5 C4 67.3(3) yes
C63 P1 C5 C6 -115.2(3) yes
Pd1 P1 C57 C58 -55.5(2) yes
Pd1 P1 C57 C62 117.9(2) yes
C5 P1 C57 C58 67.2(3) yes
C5 P1 C57 C62 -119.3(3) yes
C63 P1 C57 C58 175.8(2) yes
C63 P1 C57 C62 -10.8(4) yes
Pd1 P1 C63 C64 -173.3(2) yes
Pd1 P1 C63 C68 12.3(3) yes
C5 P1 C63 C64 58.4(3) yes
C5 P1 C63 C68 -116.0(3) yes
C57 P1 C63 C64 -53.3(3) yes
C57 P1 C63 C68 132.2(3) yes
C69 P2 C19 C18 114.7(3) yes
C69 P2 C19 C20 -62.4(3) yes
C75 P2 C19 C18 1.1(3) yes
C75 P2 C19 C20 -176.0(2) yes
C19 P2 C69 C70 120.8(3) yes
C19 P2 C69 C74 -54.5(3) yes
C75 P2 C69 C70 -127.3(2) yes
C75 P2 C69 C74 57.4(3) yes
C19 P2 C75 C76 117.7(3) yes
C19 P2 C75 C80 -66.9(3) yes
C69 P2 C75 C76 9.2(3) yes
C69 P2 C75 C80 -175.4(2) yes
C29 O1 C2 C1 78.8(3) yes
C29 O1 C2 C3 -106.0(3) yes
C2 O1 C29 C30 66.6(3) yes
C36 O2 C9 C8 77.9(3) yes
C36 O2 C9 C10 -104.7(2) yes
C9 O2 C36 C37 72.2(3) yes
C43 O3 C16 C15 104.6(3) yes
C43 O3 C16 C17 -75.4(3) yes
C16 O3 C43 C44 -70.4(3) yes
C50 O4 C23 C22 79.3(3) yes
C50 O4 C23 C24 -105.4(3) yes
C23 O4 C50 C51 83.2(3) yes
C6 C1 C2 O1 -177.0(2) yes
C6 C1 C2 C3 8.1(3) yes
C28 C1 C2 O1 10.8(3) yes
C28 C1 C2 C3 -164.1(2) yes
C2 C1 C6 C5 -3.2(3) yes
C28 C1 C6 C5 169.0(2) yes
C2 C1 C28 C24 67.4(3) yes
C6 C1 C28 C24 -104.4(2) yes
C29 O1 C2 C1 78.8(3) yes
C29 O1 C2 C3 -106.0(3) yes
C6 C1 C2 O1 -177.0(2) yes
C6 C1 C2 C3 8.1(3) yes
C28 C1 C2 O1 10.8(3) yes
C28 C1 C2 C3 -164.1(2) yes
O1 C2 C3 C4 178.0(2) yes
O1 C2 C3 C7 -6.4(3) yes
C1 C2 C3 C4 -7.1(3) yes
C1 C2 C3 C7 168.6(2) yes
O1 C2 C3 C4 178.0(2) yes
O1 C2 C3 C7 -6.4(3) yes
C1 C2 C3 C4 -7.1(3) yes
C1 C2 C3 C7 168.6(2) yes
C2 C3 C4 C5 0.9(3) yes
C7 C3 C4 C5 -174.8(2) yes
C2 C3 C7 C8 -68.8(3) yes
C4 C3 C7 C8 106.8(3) yes
C2 C3 C4 C5 0.9(3) yes
C7 C3 C4 C5 -174.8(2) yes
C3 C4 C5 P1 -178.7(2) yes
C3 C4 C5 C6 3.6(3) yes
Pd1 P1 C5 C4 -63.2(2) yes
Pd1 P1 C5 C6 114.4(2) yes
C57 P1 C5 C4 -178.5(2) yes
C57 P1 C5 C6 -0.9(3) yes
C63 P1 C5 C4 67.3(3) yes
C63 P1 C5 C6 -115.2(3) yes
C3 C4 C5 P1 -178.7(2) yes
C3 C4 C5 C6 3.6(3) yes
P1 C5 C6 C1 -179.9(1) yes
C4 C5 C6 C1 -2.5(3) yes
C2 C1 C6 C5 -3.2(3) yes
C28 C1 C6 C5 169.0(2) yes
P1 C5 C6 C1 -179.9(1) yes
C4 C5 C6 C1 -2.5(3) yes
C2 C3 C7 C8 -68.8(3) yes
C4 C3 C7 C8 106.8(3) yes
C3 C7 C8 C9 121.5(2) yes
C3 C7 C8 C13 -54.5(3) yes
C3 C7 C8 C9 121.5(2) yes
C3 C7 C8 C13 -54.5(3) yes
C7 C8 C9 O2 4.5(3) yes
C7 C8 C9 C10 -172.9(2) yes
C13 C8 C9 O2 -179.4(2) yes
C13 C8 C9 C10 3.2(3) yes
C7 C8 C13 C12 175.2(2) yes
C9 C8 C13 C12 -0.9(3) yes
C36 O2 C9 C8 77.9(3) yes
C36 O2 C9 C10 -104.7(2) yes
C7 C8 C9 O2 4.5(3) yes
C7 C8 C9 C10 -172.9(2) yes
C13 C8 C9 O2 -179.4(2) yes
C13 C8 C9 C10 3.2(3) yes
O2 C9 C10 C11 -179.3(2) yes
O2 C9 C10 C14 -2.6(3) yes
C8 C9 C10 C11 -1.9(3) yes
C8 C9 C10 C14 174.8(2) yes
O2 C9 C10 C11 -179.3(2) yes
O2 C9 C10 C14 -2.6(3) yes
C8 C9 C10 C11 -1.9(3) yes
C8 C9 C10 C14 174.8(2) yes
C9 C10 C11 C12 -1.7(3) yes
C14 C10 C11 C12 -178.4(2) yes
C9 C10 C14 C15 -125.0(2) yes
C11 C10 C14 C15 51.6(3) yes
C9 C10 C11 C12 -1.7(3) yes
C14 C10 C11 C12 -178.4(2) yes
C10 C11 C12 C13 4.0(4) yes
C10 C11 C12 C13 4.0(4) yes
C11 C12 C13 C8 -2.7(4) yes
C7 C8 C13 C12 175.2(2) yes
C9 C8 C13 C12 -0.9(3) yes
C11 C12 C13 C8 -2.7(4) yes
C9 C10 C14 C15 -125.0(2) yes
C11 C10 C14 C15 51.6(3) yes
C10 C14 C15 C16 61.1(3) yes
C10 C14 C15 C20 -114.2(2) yes
C10 C14 C15 C16 61.1(3) yes
C10 C14 C15 C20 -114.2(2) yes
C14 C15 C16 O3 9.9(3) yes
C14 C15 C16 C17 -170.0(2) yes
C20 C15 C16 O3 -174.7(2) yes
C20 C15 C16 C17 5.4(3) yes
C14 C15 C20 C19 177.5(2) yes
C16 C15 C20 C19 2.0(3) yes
C43 O3 C16 C15 104.6(3) yes
C43 O3 C16 C17 -75.4(3) yes
C14 C15 C16 O3 9.9(3) yes
C14 C15 C16 C17 -170.0(2) yes
C20 C15 C16 O3 -174.7(2) yes
C20 C15 C16 C17 5.4(3) yes
O3 C16 C17 C18 171.7(2) yes
O3 C16 C17 C21 -10.3(3) yes
C15 C16 C17 C18 -8.3(3) yes
C15 C16 C17 C21 169.7(2) yes
O3 C16 C17 C18 171.7(2) yes
O3 C16 C17 C21 -10.3(3) yes
C15 C16 C17 C18 -8.3(3) yes
C15 C16 C17 C21 169.7(2) yes
C16 C17 C18 C19 3.9(3) yes
C21 C17 C18 C19 -174.1(2) yes
C16 C17 C21 C22 -57.0(3) yes
C18 C17 C21 C22 121.0(2) yes
C16 C17 C18 C19 3.9(3) yes
C21 C17 C18 C19 -174.1(2) yes
C17 C18 C19 P2 -173.7(2) yes
C17 C18 C19 C20 3.3(3) yes
C69 P2 C19 C18 114.7(3) yes
C69 P2 C19 C20 -62.4(3) yes
C75 P2 C19 C18 1.1(3) yes
C75 P2 C19 C20 -176.0(2) yes
C17 C18 C19 P2 -173.7(2) yes
C17 C18 C19 C20 3.3(3) yes
P2 C19 C20 C15 171.0(2) yes
C18 C19 C20 C15 -6.2(3) yes
C14 C15 C20 C19 177.5(2) yes
C16 C15 C20 C19 2.0(3) yes
P2 C19 C20 C15 171.0(2) yes
C18 C19 C20 C15 -6.2(3) yes
C16 C17 C21 C22 -57.0(3) yes
C18 C17 C21 C22 121.0(2) yes
C17 C21 C22 C23 121.5(2) yes
C17 C21 C22 C27 -53.2(3) yes
C17 C21 C22 C23 121.5(2) yes
C17 C21 C22 C27 -53.2(3) yes
C21 C22 C23 O4 4.5(3) yes
C21 C22 C23 C24 -170.7(2) yes
C27 C22 C23 O4 179.3(2) yes
C27 C22 C23 C24 4.1(4) yes
C21 C22 C27 C26 175.7(2) yes
C23 C22 C27 C26 0.8(3) yes
C50 O4 C23 C22 79.3(3) yes
C50 O4 C23 C24 -105.4(3) yes
C21 C22 C23 O4 4.5(3) yes
C21 C22 C23 C24 -170.7(2) yes
C27 C22 C23 O4 179.3(2) yes
C27 C22 C23 C24 4.1(4) yes
O4 C23 C24 C25 179.9(2) yes
O4 C23 C24 C28 -1.0(3) yes
C22 C23 C24 C25 -5.1(4) yes
C22 C23 C24 C28 174.0(2) yes
O4 C23 C24 C25 179.9(2) yes
O4 C23 C24 C28 -1.0(3) yes
C22 C23 C24 C25 -5.1(4) yes
C22 C23 C24 C28 174.0(2) yes
C23 C24 C25 C26 1.2(4) yes
C28 C24 C25 C26 -177.9(2) yes
C23 C24 C28 C1 -131.8(2) yes
C25 C24 C28 C1 47.3(3) yes
C23 C24 C25 C26 1.2(4) yes
C28 C24 C25 C26 -177.9(2) yes
C24 C25 C26 C27 3.7(4) yes
C24 C25 C26 C27 3.7(4) yes
C25 C26 C27 C22 -4.6(4) yes
C21 C22 C27 C26 175.7(2) yes
C23 C22 C27 C26 0.8(3) yes
C25 C26 C27 C22 -4.6(4) yes
C2 C1 C28 C24 67.4(3) yes
C6 C1 C28 C24 -104.4(2) yes
C23 C24 C28 C1 -131.8(2) yes
C25 C24 C28 C1 47.3(3) yes
C2 O1 C29 C30 66.6(3) yes
O1 C29 C30 C31 -88.9(3) yes
O1 C29 C30 C35 84.9(3) yes
O1 C29 C30 C31 -88.9(3) yes
O1 C29 C30 C35 84.9(3) yes
C29 C30 C31 C32 176.3(2) yes
C35 C30 C31 C32 2.7(5) yes
C29 C30 C35 C34 -177.8(3) yes
C31 C30 C35 C34 -4.2(4) yes
C29 C30 C31 C32 176.3(2) yes
C35 C30 C31 C32 2.7(5) yes
C30 C31 C32 C33 -2.2(4) yes
C30 C31 C32 C33 -2.2(4) yes
C31 C32 C33 C34 3.4(5) yes
C31 C32 C33 C34 3.4(5) yes
C32 C33 C34 C35 -5.3(5) yes
C32 C33 C34 C35 -5.3(5) yes
C33 C34 C35 C30 5.6(5) yes
C29 C30 C35 C34 -177.8(3) yes
C31 C30 C35 C34 -4.2(4) yes
C33 C34 C35 C30 5.6(5) yes
C9 O2 C36 C37 72.2(3) yes
O2 C36 C37 C38 91.6(3) yes
O2 C36 C37 C42 -85.8(3) yes
O2 C36 C37 C38 91.6(3) yes
O2 C36 C37 C42 -85.8(3) yes
C36 C37 C38 C39 -179.1(3) yes
C42 C37 C38 C39 -1.7(4) yes
C36 C37 C42 C41 -179.5(2) yes
C38 C37 C42 C41 3.1(4) yes
C36 C37 C38 C39 -179.1(3) yes
C42 C37 C38 C39 -1.7(4) yes
C37 C38 C39 C40 0.1(5) yes
C37 C38 C39 C40 0.1(5) yes
C38 C39 C40 C41 -0.1(5) yes
C38 C39 C40 C41 -0.1(5) yes
C39 C40 C41 C42 1.5(5) yes
C39 C40 C41 C42 1.5(5) yes
C40 C41 C42 C37 -3.1(5) yes
C36 C37 C42 C41 -179.5(2) yes
C38 C37 C42 C41 3.1(4) yes
C40 C41 C42 C37 -3.1(5) yes
C16 O3 C43 C44 -70.4(3) yes
O3 C43 C44 C45 -99.5(2) yes
O3 C43 C44 C49 81.7(3) yes
O3 C43 C44 C45 -99.5(2) yes
O3 C43 C44 C49 81.7(3) yes
C43 C44 C45 C46 -180.0(2) yes
C49 C44 C45 C46 -1.2(4) yes
C43 C44 C49 C48 -176.4(2) yes
C45 C44 C49 C48 4.8(4) yes
C43 C44 C45 C46 -180.0(2) yes
C49 C44 C45 C46 -1.2(4) yes
C44 C45 C46 C47 -2.3(4) yes
C44 C45 C46 C47 -2.3(4) yes
C45 C46 C47 C48 2.2(4) yes
C45 C46 C47 C48 2.2(4) yes
C46 C47 C48 C49 1.3(4) yes
C46 C47 C48 C49 1.3(4) yes
C47 C48 C49 C44 -4.8(4) yes
C43 C44 C49 C48 -176.4(2) yes
C45 C44 C49 C48 4.8(4) yes
C47 C48 C49 C44 -4.8(4) yes
C23 O4 C50 C51 83.2(3) yes
O4 C50 C51 C52 100.6(2) yes
O4 C50 C51 C56 -79.3(3) yes
O4 C50 C51 C52 100.6(2) yes
O4 C50 C51 C56 -79.3(3) yes
C50 C51 C52 C53 -177.7(3) yes
C56 C51 C52 C53 2.2(5) yes
C50 C51 C56 C55 177.9(2) yes
C52 C51 C56 C55 -2.0(5) yes
C50 C51 C52 C53 -177.7(3) yes
C56 C51 C52 C53 2.2(5) yes
C51 C52 C53 C54 -0.7(4) yes
C51 C52 C53 C54 -0.7(4) yes
C52 C53 C54 C55 -1.0(5) yes
C52 C53 C54 C55 -1.0(5) yes
C53 C54 C55 C56 1.2(5) yes
C53 C54 C55 C56 1.2(5) yes
C54 C55 C56 C51 0.3(5) yes
C50 C51 C56 C55 177.9(2) yes
C52 C51 C56 C55 -2.0(5) yes
C54 C55 C56 C51 0.3(5) yes
Pd1 P1 C57 C58 -55.5(2) yes
Pd1 P1 C57 C62 117.9(2) yes
C5 P1 C57 C58 67.2(3) yes
C5 P1 C57 C62 -119.3(3) yes
C63 P1 C57 C58 175.8(2) yes
C63 P1 C57 C62 -10.8(4) yes
P1 C57 C58 C59 176.4(2) yes
C62 C57 C58 C59 2.9(4) yes
P1 C57 C62 C61 -176.2(2) yes
C58 C57 C62 C61 -3.1(4) yes
P1 C57 C58 C59 176.4(2) yes
C62 C57 C58 C59 2.9(4) yes
C57 C58 C59 C60 -1.3(4) yes
C57 C58 C59 C60 -1.3(4) yes
C58 C59 C60 C61 -0.0(4) yes
C58 C59 C60 C61 -0.0(4) yes
C59 C60 C61 C62 -0.1(4) yes
C59 C60 C61 C62 -0.1(4) yes
C60 C61 C62 C57 1.7(4) yes
P1 C57 C62 C61 -176.2(2) yes
C58 C57 C62 C61 -3.1(4) yes
C60 C61 C62 C57 1.7(4) yes
Pd1 P1 C63 C64 -173.3(2) yes
Pd1 P1 C63 C68 12.3(3) yes
C5 P1 C63 C64 58.4(3) yes
C5 P1 C63 C68 -116.0(3) yes
C57 P1 C63 C64 -53.3(3) yes
C57 P1 C63 C68 132.2(3) yes
P1 C63 C64 C65 -176.0(2) yes
C68 C63 C64 C65 -1.6(4) yes
P1 C63 C68 C67 174.8(2) yes
C64 C63 C68 C67 0.5(4) yes
P1 C63 C64 C65 -176.0(2) yes
C68 C63 C64 C65 -1.6(4) yes
C63 C64 C65 C66 2.8(4) yes
C63 C64 C65 C66 2.8(4) yes
C64 C65 C66 C67 -2.8(4) yes
C64 C65 C66 C67 -2.8(4) yes
C65 C66 C67 C68 1.6(4) yes
C65 C66 C67 C68 1.6(4) yes
C66 C67 C68 C63 -0.4(4) yes
P1 C63 C68 C67 174.8(2) yes
C64 C63 C68 C67 0.5(4) yes
C66 C67 C68 C63 -0.4(4) yes
C19 P2 C69 C70 120.8(3) yes
C19 P2 C69 C74 -54.5(3) yes
C75 P2 C69 C70 -127.3(2) yes
C75 P2 C69 C74 57.4(3) yes
P2 C69 C70 C71 -175.7(2) yes
C74 C69 C70 C71 -0.4(3) yes
P2 C69 C74 C73 175.5(2) yes
C70 C69 C74 C73 0.1(4) yes
P2 C69 C70 C71 -175.7(2) yes
C74 C69 C70 C71 -0.4(3) yes
C69 C70 C71 C72 3.0(3) yes
C69 C70 C71 C72 3.0(3) yes
C70 C71 C72 C73 -5.2(3) yes
C70 C71 C72 C73 -5.2(3) yes
C71 C72 C73 C74 4.9(4) yes
C71 C72 C73 C74 4.9(4) yes
C72 C73 C74 C69 -2.2(3) yes
P2 C69 C74 C73 175.5(2) yes
C70 C69 C74 C73 0.1(4) yes
C72 C73 C74 C69 -2.2(3) yes
C19 P2 C75 C76 117.7(3) yes
C19 P2 C75 C80 -66.9(3) yes
C69 P2 C75 C76 9.2(3) yes
C69 P2 C75 C80 -175.4(2) yes
P2 C75 C76 C77 174.7(2) yes
C80 C75 C76 C77 -0.5(4) yes
P2 C75 C80 C79 -175.2(2) yes
C76 C75 C80 C79 0.4(4) yes
P2 C75 C76 C77 174.7(2) yes
C80 C75 C76 C77 -0.5(4) yes
C75 C76 C77 C78 0.1(4) yes
C75 C76 C77 C78 0.1(4) yes
C76 C77 C78 C79 0.4(4) yes
C76 C77 C78 C79 0.4(4) yes
C77 C78 C79 C80 -0.5(4) yes
C77 C78 C79 C80 -0.5(4) yes
C78 C79 C80 C75 0.1(4) yes
P2 C75 C80 C79 -175.2(2) yes
C76 C75 C80 C79 0.4(4) yes
C78 C79 C80 C75 0.1(4) yes
